data_4331043
loop_
_publ_author_name
'Mark Irwin'
'Laurence R. Doyle'
'Tobias Kr\"amer'
'Radovan Herchel'
'John E. McGrady'
'Jose M. Goicoechea'

_publ_contact_author
;
 Dr. J. M. Goicoechea           
 Chemistry Research Laboratory
 University of Oxford
 Mansfield Road
 Oxford
 OX1 3TA
 UK
;
_publ_contact_author_email jose.goicoechea@chem.ox.ac.uk
_publ_contact_author_fax '+44 1865 272690'
_publ_contact_author_phone '+44 1865 275961'
_publ_section_title
;
 A Homologous Series of First-Row Transition-Metal Complexes of
 2,2'-Bipyridine and their Ligand Radical Derivatives: Trends in
 Structure, Magnetism, and Bonding
;
_journal_name_full 'Inorganic Chemistry'
_journal_page_first 12301
_journal_page_last 12312
_journal_paper_doi 10.1021/ic301587f
_journal_volume 51
_journal_year 2012
_chemical_formula_moiety 'C28 H30 Mn N2, C18 H36 K O6, 0.67(C5 H5 N), 0.67(C7 H8)'
_chemical_formula_sum 'C48 H62.67 K Mn N2.67 O6'
_chemical_formula_weight 867.05
_chemical_name_systematic
; 
[K(18-crown-6)][Mn(2,2'-bipy)(mes)2]*0.67py*0.67tol
;
_space_group_IT_number 15
_symmetry_cell_setting monoclinic
_symmetry_space_group_name_Hall '-C 2yc'
_symmetry_space_group_name_H-M 'C 1 2/c 1'
_atom_sites_solution_hydrogens geom
_atom_sites_solution_primary direct
_atom_sites_solution_secondary difmap
_audit_creation_method SHELXL-97
_cell_angle_alpha 90.00
_cell_angle_beta 94.8330(10)
_cell_angle_gamma 90.00
_cell_formula_units_Z 12
_cell_length_a 13.30600(10)
_cell_length_b 24.1421(2)
_cell_length_c 43.8747(4)
_cell_measurement_reflns_used 82200
_cell_measurement_temperature 150(2)
_cell_measurement_theta_max 25.350
_cell_measurement_theta_min 5.097
_cell_volume 14044.0(2)
_computing_cell_refinement
;
KappaCCD software "DENZO" (Otwinowski & Minor, 1996)
;
_computing_data_collection
;
KappaCCD software "Collect" (Nonius, 2000)
;
_computing_data_reduction
;
KappaCCD software "DENZO" (Otwinowski & Minor, 1996)
;
_computing_molecular_graphics 'WinGX (Farrugia, 2005)'
_computing_publication_material 'XCIF (Sheldrick, 2001)'
_computing_structure_refinement 'SHELXL-97 (Sheldrick, 1997)'
_computing_structure_solution 'SHELXS-97 (Sheldrick, 1990)'
_diffrn_ambient_temperature 150(2)
_diffrn_measured_fraction_theta_full 0.953
_diffrn_measured_fraction_theta_max 0.953
_diffrn_measurement_device_type 'Nonius KappaCCD'
_diffrn_measurement_method 'omega scans'
_diffrn_radiation_monochromator graphite
_diffrn_radiation_source 'fine-focus sealed tube'
_diffrn_radiation_type MoK\a
_diffrn_radiation_wavelength 0.71073
_diffrn_reflns_av_R_equivalents 0.0246
_diffrn_reflns_av_sigmaI/netI 0.0503
_diffrn_reflns_limit_h_max 16
_diffrn_reflns_limit_h_min -15
_diffrn_reflns_limit_k_max 29
_diffrn_reflns_limit_k_min -26
_diffrn_reflns_limit_l_max 52
_diffrn_reflns_limit_l_min -52
_diffrn_reflns_number 20840
_diffrn_reflns_theta_full 25.35
_diffrn_reflns_theta_max 25.35
_diffrn_reflns_theta_min 5.10
_exptl_absorpt_coefficient_mu 0.419
_exptl_absorpt_correction_T_max 0.9593
_exptl_absorpt_correction_T_min 0.9593
_exptl_absorpt_correction_type multi-scan
_exptl_absorpt_process_details 'DENZO/SCALEPACK (Otwinowski & Minor, 1997)'
_exptl_crystal_colour black
_exptl_crystal_density_diffrn 1.230
_exptl_crystal_description block
_exptl_crystal_F_000 5536
_exptl_crystal_size_max 0.10
_exptl_crystal_size_mid 0.10
_exptl_crystal_size_min 0.10
_refine_diff_density_max 0.306
_refine_diff_density_min -0.272
_refine_diff_density_rms 0.041
_refine_ls_extinction_method none
_refine_ls_goodness_of_fit_ref 1.017
_refine_ls_hydrogen_treatment constr
_refine_ls_matrix_type full
_refine_ls_number_parameters 794
_refine_ls_number_reflns 12268
_refine_ls_number_restraints 0
_refine_ls_restrained_S_all 1.017
_refine_ls_R_factor_all 0.0752
_refine_ls_R_factor_gt 0.0444
_refine_ls_shift/su_max 0.002
_refine_ls_shift/su_mean 0.000
_refine_ls_structure_factor_coef Fsqd
_refine_ls_weighting_details 'calc w=1/[\s^2^(Fo^2^)+(0.0387P)^2^+12.9335P] where P=(Fo^2^+2Fc^2^)/3'
_refine_ls_weighting_scheme calc
_refine_ls_wR_factor_gt 0.0931
_refine_ls_wR_factor_ref 0.1040
_reflns_number_gt 8756
_reflns_number_total 12268
_reflns_threshold_expression >2\s(I)
_cod_data_source_file ic301587f_si_002_6.cif
_cod_data_source_block 2-(b)
_cod_database_code 4331043

loop_
_symmetry_equiv_pos_as_xyz
'x, y, z'
'-x, y, -z+1/2'
'x+1/2, y+1/2, z'
'-x+1/2, y+1/2, -z+1/2'
'-x, -y, -z'
'x, -y, z-1/2'
'-x+1/2, -y+1/2, -z'
'x+1/2, -y+1/2, z-1/2'

loop_
_atom_site_label
_atom_site_type_symbol
_atom_site_fract_x
_atom_site_fract_y
_atom_site_fract_z
_atom_site_U_iso_or_equiv
_atom_site_adp_type
_atom_site_occupancy
_atom_site_symmetry_multiplicity
_atom_site_calc_flag
_atom_site_refinement_flags
Mn1 Mn 1.01837(3) 0.588267(15) 0.088029(8) 0.03663(11) Uani 1 1 d .
N1 N 0.90677(14) 0.54973(8) 0.05673(5) 0.0362(5) Uani 1 1 d .
N2 N 0.91425(14) 0.55231(7) 0.11722(5) 0.0364(5) Uani 1 1 d .
C1 C 0.90755(18) 0.54522(10) 0.02593(6) 0.0416(6) Uani 1 1 d .
H1 H 0.9627 0.5614 0.0168 0.050 Uiso 1 1 calc R
C2 C 0.83584(19) 0.51946(10) 0.00709(6) 0.0447(6) Uani 1 1 d .
H2 H 0.8416 0.5172 -0.0143 0.054 Uiso 1 1 calc R
C3 C 0.75271(19) 0.49624(10) 0.02035(7) 0.0468(7) Uani 1 1 d .
H3 H 0.6997 0.4791 0.0079 0.056 Uiso 1 1 calc R
C4 C 0.74915(17) 0.49864(10) 0.05112(6) 0.0401(6) Uani 1 1 d .
H4 H 0.6933 0.4829 0.0602 0.048 Uiso 1 1 calc R
C5 C 0.82779(16) 0.52433(9) 0.07004(6) 0.0352(6) Uani 1 1 d .
C6 C 0.83164(16) 0.52557(9) 0.10233(6) 0.0338(5) Uani 1 1 d .
C7 C 0.75682(17) 0.50213(9) 0.11967(6) 0.0399(6) Uani 1 1 d .
H7 H 0.7016 0.4828 0.1094 0.048 Uiso 1 1 calc R
C8 C 0.76288(19) 0.50685(10) 0.15061(6) 0.0445(6) Uani 1 1 d .
H8 H 0.7120 0.4915 0.1620 0.053 Uiso 1 1 calc R
C9 C 0.84580(19) 0.53484(10) 0.16545(6) 0.0438(6) Uani 1 1 d .
H9 H 0.8519 0.5391 0.1871 0.053 Uiso 1 1 calc R
C10 C 0.91706(19) 0.55560(10) 0.14816(6) 0.0415(6) Uani 1 1 d .
H10 H 0.9732 0.5738 0.1585 0.050 Uiso 1 1 calc R
C11 C 1.16589(17) 0.55192(9) 0.08406(6) 0.0381(6) Uani 1 1 d .
C12 C 1.21382(19) 0.51475(10) 0.10558(6) 0.0453(6) Uani 1 1 d .
C13 C 1.3121(2) 0.49584(10) 0.10309(8) 0.0556(8) Uani 1 1 d .
H13 H 1.3417 0.4714 0.1182 0.067 Uiso 1 1 calc R
C14 C 1.3672(2) 0.51151(11) 0.07942(8) 0.0542(8) Uani 1 1 d .
C15 C 1.32195(18) 0.54773(10) 0.05798(7) 0.0465(7) Uani 1 1 d .
H15 H 1.3584 0.5593 0.0414 0.056 Uiso 1 1 calc R
C16 C 1.22433(17) 0.56769(9) 0.06008(6) 0.0376(6) Uani 1 1 d .
C17 C 1.1583(2) 0.49442(12) 0.13219(7) 0.0663(9) Uani 1 1 d .
H17A H 1.0905 0.5106 0.1309 0.099 Uiso 0.50 1 calc PR
H17B H 1.1954 0.5055 0.1515 0.099 Uiso 0.50 1 calc PR
H17C H 1.1530 0.4539 0.1314 0.099 Uiso 0.50 1 calc PR
H17D H 1.2021 0.4694 0.1449 0.099 Uiso 0.50 1 calc PR
H17E H 1.0972 0.4746 0.1244 0.099 Uiso 0.50 1 calc PR
H17F H 1.1396 0.5261 0.1445 0.099 Uiso 0.50 1 calc PR
C18 C 1.4730(2) 0.49062(14) 0.07650(9) 0.0829(12) Uani 1 1 d .
H18A H 1.4990 0.5066 0.0582 0.124 Uiso 0.50 1 calc PR
H18B H 1.4721 0.4501 0.0748 0.124 Uiso 0.50 1 calc PR
H18C H 1.5167 0.5016 0.0946 0.124 Uiso 0.50 1 calc PR
H18D H 1.4929 0.4656 0.0936 0.124 Uiso 0.50 1 calc PR
H18E H 1.5197 0.5221 0.0769 0.124 Uiso 0.50 1 calc PR
H18F H 1.4752 0.4706 0.0571 0.124 Uiso 0.50 1 calc PR
C19 C 1.18100(18) 0.60710(11) 0.03569(6) 0.0448(6) Uani 1 1 d .
H19A H 1.2309 0.6138 0.0209 0.067 Uiso 0.50 1 calc PR
H19B H 1.1638 0.6422 0.0452 0.067 Uiso 0.50 1 calc PR
H19C H 1.1201 0.5909 0.0251 0.067 Uiso 0.50 1 calc PR
H19D H 1.1123 0.6174 0.0399 0.067 Uiso 0.50 1 calc PR
H19E H 1.1795 0.5890 0.0157 0.067 Uiso 0.50 1 calc PR
H19F H 1.2231 0.6404 0.0357 0.067 Uiso 0.50 1 calc PR
C21 C 1.03073(17) 0.67777(10) 0.09326(6) 0.0411(6) Uani 1 1 d .
C22 C 1.08299(18) 0.70116(11) 0.11959(6) 0.0442(6) Uani 1 1 d .
C23 C 1.10296(19) 0.75801(12) 0.12192(7) 0.0540(7) Uani 1 1 d .
H23 H 1.1368 0.7721 0.1402 0.065 Uiso 1 1 calc R
C24 C 1.0749(2) 0.79424(11) 0.09838(8) 0.0566(8) Uani 1 1 d .
C25 C 1.02192(19) 0.77249(11) 0.07267(8) 0.0542(8) Uani 1 1 d .
H25 H 1.0001 0.7966 0.0563 0.065 Uiso 1 1 calc R
C26 C 0.99939(17) 0.71596(10) 0.06996(6) 0.0434(6) Uani 1 1 d .
C27 C 1.1190(2) 0.66496(12) 0.14638(7) 0.0603(8) Uani 1 1 d .
H27A H 1.1535 0.6878 0.1625 0.090 Uiso 0.50 1 calc PR
H27B H 1.1657 0.6370 0.1397 0.090 Uiso 0.50 1 calc PR
H27C H 1.0610 0.6466 0.1544 0.090 Uiso 0.50 1 calc PR
H27D H 1.0999 0.6264 0.1419 0.090 Uiso 0.50 1 calc PR
H27E H 1.0878 0.6773 0.1647 0.090 Uiso 0.50 1 calc PR
H27F H 1.1925 0.6677 0.1500 0.090 Uiso 0.50 1 calc PR
C28 C 1.1023(3) 0.85512(12) 0.10076(10) 0.0845(11) Uani 1 1 d .
H28A H 1.1401 0.8622 0.1205 0.127 Uiso 0.50 1 calc PR
H28B H 1.0405 0.8774 0.0991 0.127 Uiso 0.50 1 calc PR
H28C H 1.1438 0.8651 0.0842 0.127 Uiso 0.50 1 calc PR
H28D H 1.0762 0.8743 0.0820 0.127 Uiso 0.50 1 calc PR
H28E H 1.1758 0.8590 0.1034 0.127 Uiso 0.50 1 calc PR
H28F H 1.0725 0.8714 0.1184 0.127 Uiso 0.50 1 calc PR
C29 C 0.9409(2) 0.69601(12) 0.04107(7) 0.0600(8) Uani 1 1 d .
H29A H 0.9251 0.7276 0.0275 0.090 Uiso 0.50 1 calc PR
H29B H 0.8782 0.6784 0.0462 0.090 Uiso 0.50 1 calc PR
H29C H 0.9816 0.6691 0.0308 0.090 Uiso 0.50 1 calc PR
H29D H 0.9315 0.6558 0.0422 0.090 Uiso 0.50 1 calc PR
H29E H 0.9784 0.7050 0.0234 0.090 Uiso 0.50 1 calc PR
H29F H 0.8750 0.7143 0.0389 0.090 Uiso 0.50 1 calc PR
Mn2 Mn 0.5000 0.48249(2) 0.2500 0.03606(13) Uani 1 2 d S
N3 N 0.47641(15) 0.41215(8) 0.22005(5) 0.0400(5) Uani 1 1 d .
C31 C 0.4561(2) 0.41306(11) 0.18954(7) 0.0506(7) Uani 1 1 d .
H31 H 0.4485 0.4483 0.1800 0.061 Uiso 1 1 calc R
C32 C 0.4453(2) 0.36746(12) 0.17102(7) 0.0569(7) Uani 1 1 d .
H32 H 0.4317 0.3709 0.1495 0.068 Uiso 1 1 calc R
C33 C 0.45526(19) 0.31505(11) 0.18524(7) 0.0535(7) Uani 1 1 d .
H33 H 0.4478 0.2822 0.1733 0.064 Uiso 1 1 calc R
C34 C 0.47534(17) 0.31200(10) 0.21579(7) 0.0450(7) Uani 1 1 d .
H34 H 0.4814 0.2767 0.2253 0.054 Uiso 1 1 calc R
C35 C 0.48772(16) 0.36059(9) 0.23412(6) 0.0366(6) Uani 1 1 d .
C41 C 0.62409(17) 0.53581(9) 0.23948(6) 0.0374(6) Uani 1 1 d .
C42 C 0.71350(18) 0.54521(10) 0.25855(6) 0.0413(6) Uani 1 1 d .
C43 C 0.78266(19) 0.58682(10) 0.25209(7) 0.0481(7) Uani 1 1 d .
H43 H 0.8410 0.5923 0.2658 0.058 Uiso 1 1 calc R
C44 C 0.7682(2) 0.61986(10) 0.22647(7) 0.0499(7) Uani 1 1 d .
C45 C 0.6826(2) 0.61064(10) 0.20716(7) 0.0477(7) Uani 1 1 d .
H45 H 0.6713 0.6324 0.1891 0.057 Uiso 1 1 calc R
C46 C 0.61229(18) 0.57035(9) 0.21334(6) 0.0396(6) Uani 1 1 d .
C47 C 0.7375(2) 0.51022(11) 0.28680(7) 0.0532(7) Uani 1 1 d .
H47A H 0.8017 0.5223 0.2973 0.080 Uiso 0.50 1 calc PR
H47B H 0.7425 0.4712 0.2809 0.080 Uiso 0.50 1 calc PR
H47C H 0.6837 0.5144 0.3006 0.080 Uiso 0.50 1 calc PR
H47D H 0.6836 0.4830 0.2885 0.080 Uiso 0.50 1 calc PR
H47E H 0.7428 0.5341 0.3049 0.080 Uiso 0.50 1 calc PR
H47F H 0.8016 0.4909 0.2852 0.080 Uiso 0.50 1 calc PR
C48 C 0.8450(2) 0.66354(12) 0.21934(9) 0.0757(10) Uani 1 1 d .
H48A H 0.9001 0.6641 0.2356 0.113 Uiso 0.50 1 calc PR
H48B H 0.8123 0.7000 0.2180 0.113 Uiso 0.50 1 calc PR
H48C H 0.8720 0.6548 0.1998 0.113 Uiso 0.50 1 calc PR
H48D H 0.8229 0.6818 0.2000 0.113 Uiso 0.50 1 calc PR
H48E H 0.9106 0.6459 0.2176 0.113 Uiso 0.50 1 calc PR
H48F H 0.8509 0.6911 0.2358 0.113 Uiso 0.50 1 calc PR
C49 C 0.5209(2) 0.56389(11) 0.19088(6) 0.0489(7) Uani 1 1 d .
H49A H 0.4777 0.5344 0.1979 0.073 Uiso 0.50 1 calc PR
H49B H 0.5424 0.5543 0.1707 0.073 Uiso 0.50 1 calc PR
H49C H 0.4832 0.5988 0.1894 0.073 Uiso 0.50 1 calc PR
H49D H 0.5245 0.5906 0.1742 0.073 Uiso 0.50 1 calc PR
H49E H 0.4598 0.5707 0.2013 0.073 Uiso 0.50 1 calc PR
H49F H 0.5190 0.5262 0.1826 0.073 Uiso 0.50 1 calc PR
K1 K 0.54606(4) 0.76485(2) 0.086906(13) 0.03968(14) Uani 1 1 d .
O101 O 0.33936(12) 0.78113(7) 0.07199(4) 0.0457(4) Uani 1 1 d .
O102 O 0.47887(13) 0.85972(7) 0.05500(4) 0.0509(5) Uani 1 1 d .
O103 O 0.67442(14) 0.85430(7) 0.08324(4) 0.0531(5) Uani 1 1 d .
O104 O 0.75135(12) 0.74903(7) 0.10178(4) 0.0467(4) Uani 1 1 d .
O105 O 0.61757(12) 0.66807(6) 0.11864(4) 0.0460(4) Uani 1 1 d .
O106 O 0.41659(12) 0.67808(7) 0.09367(4) 0.0460(4) Uani 1 1 d .
C101 C 0.3182(2) 0.81810(13) 0.04693(7) 0.0600(8) Uani 1 1 d .
H10A H 0.2448 0.8255 0.0440 0.072 Uiso 1 1 calc R
H10B H 0.3395 0.8013 0.0279 0.072 Uiso 1 1 calc R
C102 C 0.3740(2) 0.87082(12) 0.05355(7) 0.0597(8) Uani 1 1 d .
H10C H 0.3556 0.8982 0.0372 0.072 Uiso 1 1 calc R
H10D H 0.3561 0.8864 0.0733 0.072 Uiso 1 1 calc R
C103 C 0.5384(2) 0.90819(10) 0.06154(7) 0.0640(9) Uani 1 1 d .
H10E H 0.5276 0.9222 0.0822 0.077 Uiso 1 1 calc R
H10F H 0.5187 0.9376 0.0465 0.077 Uiso 1 1 calc R
C104 C 0.6460(2) 0.89334(12) 0.05987(8) 0.0632(8) Uani 1 1 d .
H10G H 0.6558 0.8772 0.0396 0.076 Uiso 1 1 calc R
H10H H 0.6885 0.9269 0.0626 0.076 Uiso 1 1 calc R
C105 C 0.7789(2) 0.83968(12) 0.08439(8) 0.0600(8) Uani 1 1 d .
H10I H 0.8210 0.8732 0.0880 0.072 Uiso 1 1 calc R
H10J H 0.7942 0.8232 0.0646 0.072 Uiso 1 1 calc R
C106 C 0.80212(19) 0.79945(12) 0.10938(7) 0.0563(8) Uani 1 1 d .
H10K H 0.8758 0.7930 0.1122 0.068 Uiso 1 1 calc R
H10L H 0.7798 0.8143 0.1287 0.068 Uiso 1 1 calc R
C107 C 0.78144(19) 0.70587(12) 0.12318(7) 0.0552(8) Uani 1 1 d .
H10M H 0.7707 0.7180 0.1442 0.066 Uiso 1 1 calc R
H10N H 0.8540 0.6975 0.1223 0.066 Uiso 1 1 calc R
C108 C 0.7207(2) 0.65585(11) 0.11528(7) 0.0550(8) Uani 1 1 d .
H10O H 0.7291 0.6447 0.0939 0.066 Uiso 1 1 calc R
H10P H 0.7434 0.6249 0.1290 0.066 Uiso 1 1 calc R
C109 C 0.5537(2) 0.62179(10) 0.11139(7) 0.0521(7) Uani 1 1 d .
H10Q H 0.5747 0.5900 0.1247 0.063 Uiso 1 1 calc R
H10R H 0.5583 0.6106 0.0898 0.063 Uiso 1 1 calc R
C110 C 0.4482(2) 0.63803(10) 0.11623(7) 0.0520(7) Uani 1 1 d .
H11A H 0.4035 0.6052 0.1143 0.062 Uiso 1 1 calc R
H11B H 0.4452 0.6538 0.1370 0.062 Uiso 1 1 calc R
C111 C 0.31372(18) 0.69387(11) 0.09504(7) 0.0492(7) Uani 1 1 d .
H11C H 0.3054 0.7138 0.1144 0.059 Uiso 1 1 calc R
H11D H 0.2701 0.6606 0.0943 0.059 Uiso 1 1 calc R
C112 C 0.28459(18) 0.73048(12) 0.06838(7) 0.0517(7) Uani 1 1 d .
H11E H 0.3001 0.7120 0.0492 0.062 Uiso 1 1 calc R
H11F H 0.2112 0.7380 0.0672 0.062 Uiso 1 1 calc R
K2 K 0.5000 0.82478(3) 0.2500 0.0507(2) Uani 1 2 d S
O201 O 0.39547(12) 0.72660(6) 0.24037(4) 0.0423(4) Uani 1 1 d .
O202 O 0.30422(11) 0.82513(6) 0.22000(4) 0.0412(4) Uani 1 1 d .
O203 O 0.39510(11) 0.92371(6) 0.24124(4) 0.0381(4) Uani 1 1 d .
C201 C 0.45920(18) 0.67943(9) 0.23723(6) 0.0446(6) Uani 1 1 d .
H20A H 0.4892 0.6810 0.2173 0.054 Uiso 1 1 calc R
H20B H 0.4191 0.6450 0.2378 0.054 Uiso 1 1 calc R
C202 C 0.31272(19) 0.72728(10) 0.21775(7) 0.0489(7) Uani 1 1 d .
H20C H 0.2734 0.6926 0.2188 0.059 Uiso 1 1 calc R
H20D H 0.3375 0.7300 0.1971 0.059 Uiso 1 1 calc R
C203 C 0.24741(18) 0.77591(10) 0.22329(7) 0.0470(7) Uani 1 1 d .
H20E H 0.1872 0.7759 0.2084 0.056 Uiso 1 1 calc R
H20F H 0.2245 0.7739 0.2442 0.056 Uiso 1 1 calc R
C204 C 0.24650(17) 0.87400(10) 0.22442(6) 0.0456(7) Uani 1 1 d .
H20G H 0.2255 0.8749 0.2455 0.055 Uiso 1 1 calc R
H20H H 0.1851 0.8743 0.2100 0.055 Uiso 1 1 calc R
C205 C 0.31042(17) 0.92342(10) 0.21897(6) 0.0399(6) Uani 1 1 d .
H20I H 0.3337 0.9217 0.1981 0.048 Uiso 1 1 calc R
H20J H 0.2706 0.9578 0.2206 0.048 Uiso 1 1 calc R
C206 C 0.45827(17) 0.97051(9) 0.23757(6) 0.0399(6) Uani 1 1 d .
H20K H 0.4184 1.0050 0.2385 0.048 Uiso 1 1 calc R
H20L H 0.4864 0.9688 0.2174 0.048 Uiso 1 1 calc R
C1S C 0.3681(3) 0.84976(18) 0.14367(10) 0.1093(14) Uani 1 1 d .
H1S1 H 0.3340 0.8152 0.1372 0.164 Uiso 0.50 1 calc PR
H1S2 H 0.3734 0.8736 0.1258 0.164 Uiso 0.50 1 calc PR
H1S3 H 0.3291 0.8688 0.1585 0.164 Uiso 0.50 1 calc PR
H1S4 H 0.3570 0.8899 0.1438 0.164 Uiso 0.50 1 calc PR
H1S5 H 0.3176 0.8315 0.1552 0.164 Uiso 0.50 1 calc PR
H1S6 H 0.3619 0.8362 0.1225 0.164 Uiso 0.50 1 calc PR
C2S C 0.4693(3) 0.83734(13) 0.15784(8) 0.0645(8) Uani 1 1 d .
C3S C 0.5001(3) 0.78352(12) 0.16128(9) 0.0715(10) Uani 1 1 d .
H3S H 0.4578 0.7545 0.1531 0.086 Uiso 1 1 calc R
C4S C 0.5911(3) 0.77134(14) 0.17632(9) 0.0806(11) Uani 1 1 d .
H4S H 0.6109 0.7337 0.1790 0.097 Uiso 1 1 calc R
C5S C 0.6551(3) 0.81291(19) 0.18780(8) 0.0840(11) Uani 1 1 d .
H5S H 0.7186 0.8046 0.1984 0.101 Uiso 1 1 calc R
C6S C 0.6235(4) 0.86656(18) 0.18337(9) 0.0907(12) Uani 1 1 d .
H6S H 0.6666 0.8959 0.1907 0.109 Uiso 1 1 calc R
C7S C 0.5318(3) 0.87886(12) 0.16874(8) 0.0726(10) Uani 1 1 d .
H7S H 0.5114 0.9164 0.1661 0.087 Uiso 1 1 calc R
N1P N 0.5621(2) 0.70085(11) 0.03216(7) 0.0724(8) Uani 1 1 d .
C1P C 0.4929(3) 0.6689(2) 0.01676(11) 0.1107(16) Uani 1 1 d .
H1P H 0.4239 0.6774 0.0184 0.133 Uiso 1 1 calc R
C2P C 0.5147(3) 0.62498(16) -0.00104(9) 0.0879(12) Uani 1 1 d .
H2P H 0.4622 0.6033 -0.0111 0.106 Uiso 1 1 calc R
C3P C 0.6111(3) 0.61301(15) -0.00413(9) 0.0867(11) Uani 1 1 d .
H3P H 0.6293 0.5834 -0.0168 0.104 Uiso 1 1 calc R
C4P C 0.6817(3) 0.64431(19) 0.01136(10) 0.1126(17) Uani 1 1 d .
H4P H 0.7510 0.6361 0.0101 0.135 Uiso 1 1 calc R
C5P C 0.6548(2) 0.68775(14) 0.02882(8) 0.0715(9) Uani 1 1 d .
H5P H 0.7068 0.7095 0.0390 0.086 Uiso 1 1 calc R

loop_
_atom_site_aniso_label
_atom_site_aniso_U_11
_atom_site_aniso_U_22
_atom_site_aniso_U_33
_atom_site_aniso_U_23
_atom_site_aniso_U_13
_atom_site_aniso_U_12
Mn1 0.0373(2) 0.0398(2) 0.0321(2) -0.00016(16) -0.00125(15) -0.00121(16)
N1 0.0374(11) 0.0364(11) 0.0341(13) -0.0005(9) -0.0012(9) 0.0030(9)
N2 0.0420(11) 0.0354(11) 0.0313(13) -0.0003(9) 0.0001(9) 0.0012(9)
C1 0.0444(14) 0.0436(14) 0.0365(17) 0.0012(12) 0.0009(12) 0.0015(12)
C2 0.0552(16) 0.0448(15) 0.0327(16) -0.0043(12) -0.0051(12) 0.0036(13)
C3 0.0452(15) 0.0425(15) 0.050(2) -0.0064(12) -0.0138(13) 0.0026(12)
C4 0.0326(13) 0.0386(14) 0.0481(18) -0.0026(12) -0.0027(11) 0.0024(11)
C5 0.0347(13) 0.0286(12) 0.0416(17) -0.0004(11) -0.0011(11) 0.0081(10)
C6 0.0344(12) 0.0269(12) 0.0395(16) 0.0011(10) -0.0003(11) 0.0073(10)
C7 0.0387(13) 0.0336(13) 0.0474(18) 0.0037(11) 0.0040(12) 0.0063(11)
C8 0.0449(15) 0.0399(14) 0.0504(19) 0.0130(12) 0.0133(13) 0.0106(12)
C9 0.0553(16) 0.0403(14) 0.0366(16) 0.0074(12) 0.0082(13) 0.0126(12)
C10 0.0499(15) 0.0380(14) 0.0357(17) 0.0026(11) -0.0016(12) 0.0046(12)
C11 0.0399(13) 0.0342(13) 0.0380(16) -0.0050(11) -0.0097(11) -0.0018(11)
C12 0.0521(16) 0.0329(13) 0.0478(18) -0.0011(12) -0.0144(12) -0.0034(12)
C13 0.0546(17) 0.0319(14) 0.074(2) -0.0031(14) -0.0296(16) 0.0068(13)
C14 0.0409(15) 0.0405(16) 0.078(2) -0.0192(15) -0.0144(15) 0.0062(13)
C15 0.0375(14) 0.0472(15) 0.0537(19) -0.0178(13) -0.0024(12) 0.0005(12)
C16 0.0367(13) 0.0361(13) 0.0386(16) -0.0101(11) -0.0052(11) -0.0013(11)
C17 0.077(2) 0.0587(18) 0.059(2) 0.0197(15) -0.0175(16) -0.0064(16)
C18 0.0475(17) 0.073(2) 0.123(3) -0.035(2) -0.0211(18) 0.0196(16)
C19 0.0456(14) 0.0507(15) 0.0382(17) -0.0028(12) 0.0049(12) -0.0003(12)
C21 0.0319(13) 0.0471(15) 0.0451(17) -0.0051(12) 0.0081(11) -0.0017(11)
C22 0.0389(14) 0.0492(16) 0.0460(18) -0.0084(13) 0.0135(12) -0.0052(12)
C23 0.0456(15) 0.0544(18) 0.064(2) -0.0181(15) 0.0167(14) -0.0088(14)
C24 0.0459(16) 0.0423(16) 0.084(3) -0.0103(16) 0.0235(16) 0.0017(13)
C25 0.0395(15) 0.0437(16) 0.081(2) 0.0087(15) 0.0142(15) 0.0102(13)
C26 0.0310(13) 0.0430(15) 0.0567(19) 0.0039(13) 0.0074(12) 0.0064(11)
C27 0.0714(19) 0.070(2) 0.0391(19) -0.0071(15) 0.0004(14) -0.0229(16)
C28 0.083(2) 0.0441(18) 0.129(4) -0.0137(19) 0.026(2) -0.0034(17)
C29 0.0482(16) 0.0623(18) 0.067(2) 0.0115(15) -0.0116(14) 0.0074(14)
Mn2 0.0469(3) 0.0299(3) 0.0307(3) 0.000 -0.0002(2) 0.000
N3 0.0496(12) 0.0359(11) 0.0342(13) -0.0016(9) 0.0019(9) -0.0019(9)
C31 0.0651(17) 0.0446(15) 0.0413(18) -0.0049(13) -0.0005(13) -0.0085(13)
C32 0.0717(19) 0.0583(18) 0.0399(18) -0.0124(14) 0.0008(14) -0.0118(15)
C33 0.0482(16) 0.0476(17) 0.064(2) -0.0222(15) 0.0006(14) -0.0058(13)
C34 0.0337(13) 0.0361(14) 0.065(2) -0.0080(13) 0.0042(13) -0.0025(11)
C35 0.0282(12) 0.0324(13) 0.0498(16) -0.0012(11) 0.0070(11) -0.0007(10)
C41 0.0449(14) 0.0302(13) 0.0377(16) -0.0048(11) 0.0069(11) 0.0071(11)
C42 0.0459(14) 0.0339(13) 0.0442(17) -0.0081(11) 0.0041(12) 0.0088(12)
C43 0.0403(14) 0.0401(15) 0.064(2) -0.0193(14) 0.0062(13) 0.0035(12)
C44 0.0566(17) 0.0361(15) 0.060(2) -0.0075(13) 0.0222(15) 0.0021(13)
C45 0.0598(17) 0.0376(14) 0.0481(19) 0.0006(12) 0.0193(14) 0.0049(13)
C46 0.0469(14) 0.0333(13) 0.0400(16) -0.0026(11) 0.0109(12) 0.0071(11)
C47 0.0490(15) 0.0576(17) 0.0505(19) 0.0012(14) -0.0103(13) 0.0064(13)
C48 0.074(2) 0.0548(19) 0.103(3) -0.0104(18) 0.036(2) -0.0177(16)
C49 0.0632(17) 0.0472(16) 0.0366(17) 0.0081(12) 0.0062(13) 0.0048(13)
K1 0.0347(3) 0.0325(3) 0.0515(4) 0.0059(2) 0.0019(2) 0.0028(2)
O101 0.0395(9) 0.0521(11) 0.0443(12) -0.0004(9) -0.0044(8) 0.0060(8)
O102 0.0617(12) 0.0356(10) 0.0553(13) 0.0045(8) 0.0035(9) 0.0103(9)
O103 0.0612(12) 0.0414(10) 0.0576(13) 0.0025(9) 0.0104(9) -0.0104(9)
O104 0.0393(9) 0.0535(11) 0.0461(12) -0.0038(9) -0.0031(8) 0.0015(8)
O105 0.0507(10) 0.0363(10) 0.0510(12) 0.0011(8) 0.0037(8) 0.0132(8)
O106 0.0459(10) 0.0429(10) 0.0496(12) 0.0045(8) 0.0069(8) -0.0052(8)
C101 0.0488(16) 0.078(2) 0.051(2) 0.0046(16) -0.0078(13) 0.0223(16)
C102 0.077(2) 0.0528(18) 0.049(2) 0.0112(14) -0.0002(15) 0.0269(16)
C103 0.103(3) 0.0257(14) 0.063(2) 0.0051(13) 0.0047(18) -0.0009(15)
C104 0.083(2) 0.0417(16) 0.065(2) 0.0052(15) 0.0085(17) -0.0146(16)
C105 0.0501(17) 0.0597(19) 0.072(2) -0.0142(16) 0.0137(15) -0.0183(14)
C106 0.0395(15) 0.074(2) 0.056(2) -0.0145(16) 0.0048(13) -0.0102(14)
C107 0.0376(14) 0.081(2) 0.0461(19) 0.0104(15) -0.0005(12) 0.0233(15)
C108 0.0592(17) 0.0542(17) 0.052(2) 0.0095(14) 0.0060(14) 0.0283(15)
C109 0.081(2) 0.0284(14) 0.0479(19) 0.0050(12) 0.0082(15) 0.0065(14)
C110 0.0753(19) 0.0327(14) 0.0489(19) 0.0048(12) 0.0099(15) -0.0092(13)
C111 0.0409(14) 0.0547(17) 0.0533(19) -0.0131(14) 0.0126(13) -0.0137(13)
C112 0.0326(13) 0.0722(19) 0.0500(19) -0.0147(15) 0.0022(12) -0.0023(13)
K2 0.0365(4) 0.0295(4) 0.0832(7) 0.000 -0.0123(4) 0.000
O201 0.0442(10) 0.0319(9) 0.0500(12) -0.0017(8) -0.0003(8) -0.0024(7)
O202 0.0317(8) 0.0358(9) 0.0564(12) 0.0041(8) 0.0046(8) -0.0039(7)
O203 0.0376(9) 0.0340(9) 0.0422(11) 0.0067(7) 0.0008(7) 0.0011(7)
C201 0.0567(16) 0.0264(12) 0.0518(19) -0.0032(11) 0.0106(12) -0.0039(12)
C202 0.0491(15) 0.0401(15) 0.0557(19) 0.0020(13) -0.0054(13) -0.0160(12)
C203 0.0360(13) 0.0486(16) 0.0553(19) 0.0070(13) -0.0025(12) -0.0098(12)
C204 0.0329(13) 0.0513(16) 0.0526(19) 0.0037(13) 0.0028(12) 0.0075(12)
C205 0.0369(13) 0.0396(14) 0.0428(17) 0.0021(11) 0.0012(11) 0.0083(11)
C206 0.0467(14) 0.0310(13) 0.0425(17) 0.0046(11) 0.0069(11) 0.0020(11)
C1S 0.141(4) 0.114(3) 0.071(3) -0.012(2) -0.005(3) 0.014(3)
C2S 0.074(2) 0.063(2) 0.058(2) -0.0023(16) 0.0175(17) 0.0048(17)
C3S 0.075(2) 0.0405(17) 0.103(3) -0.0133(17) 0.031(2) -0.0051(16)
C4S 0.100(3) 0.054(2) 0.095(3) -0.0008(19) 0.051(2) 0.001(2)
C5S 0.096(3) 0.100(3) 0.058(3) -0.001(2) 0.023(2) 0.000(2)
C6S 0.117(3) 0.084(3) 0.074(3) -0.024(2) 0.026(2) -0.032(3)
C7S 0.113(3) 0.0365(17) 0.073(3) -0.0084(16) 0.039(2) -0.0120(19)
N1P 0.0712(18) 0.0777(19) 0.071(2) -0.0160(15) 0.0227(15) 0.0023(15)
C1P 0.064(2) 0.155(4) 0.118(4) -0.057(3) 0.041(2) -0.020(3)
C2P 0.102(3) 0.095(3) 0.071(3) -0.022(2) 0.030(2) -0.035(2)
C3P 0.100(3) 0.080(2) 0.075(3) -0.018(2) -0.018(2) 0.037(2)
C4P 0.074(2) 0.141(4) 0.116(4) -0.069(3) -0.032(2) 0.048(3)
C5P 0.059(2) 0.091(2) 0.064(2) -0.0198(19) -0.0007(16) 0.0122(18)

loop_
_atom_type_symbol
_atom_type_description
_atom_type_scat_dispersion_real
_atom_type_scat_dispersion_imag
_atom_type_scat_source
C C 0.0033 0.0016 'International Tables Vol C Tables 4.2.6.8 and 6.1.1.4'
H H 0.0000 0.0000 'International Tables Vol C Tables 4.2.6.8 and 6.1.1.4'
N N 0.0061 0.0033 'International Tables Vol C Tables 4.2.6.8 and 6.1.1.4'
O O 0.0106 0.0060 'International Tables Vol C Tables 4.2.6.8 and 6.1.1.4'
K K 0.2009 0.2494 'International Tables Vol C Tables 4.2.6.8 and 6.1.1.4'
Mn Mn 0.3368 0.7283 'International Tables Vol C Tables 4.2.6.8 and 6.1.1.4'

loop_
_geom_angle_atom_site_label_1
_geom_angle_atom_site_label_2
_geom_angle_atom_site_label_3
_geom_angle
_geom_angle_site_symmetry_1
_geom_angle_site_symmetry_3
N2 Mn1 N1 76.13(8) . .
N2 Mn1 C11 121.18(8) . .
N1 Mn1 C11 110.78(8) . .
N2 Mn1 C21 112.65(8) . .
N1 Mn1 C21 122.63(8) . .
C11 Mn1 C21 110.41(8) . .
C1 N1 C5 117.0(2) . .
C1 N1 Mn1 127.50(16) . .
C5 N1 Mn1 115.44(16) . .
C10 N2 C6 116.8(2) . .
C10 N2 Mn1 127.45(16) . .
C6 N2 Mn1 115.59(16) . .
N1 C1 C2 125.3(2) . .
N1 C1 H1 117.3 . .
C2 C1 H1 117.3 . .
C1 C2 C3 117.8(3) . .
C1 C2 H2 121.1 . .
C3 C2 H2 121.1 . .
C4 C3 C2 119.2(2) . .
C4 C3 H3 120.4 . .
C2 C3 H3 120.4 . .
C3 C4 C5 120.9(2) . .
C3 C4 H4 119.5 . .
C5 C4 H4 119.5 . .
N1 C5 C6 116.6(2) . .
N1 C5 C4 119.5(2) . .
C6 C5 C4 123.8(2) . .
N2 C6 C5 116.2(2) . .
N2 C6 C7 119.7(2) . .
C5 C6 C7 124.1(2) . .
C8 C7 C6 121.1(2) . .
C8 C7 H7 119.4 . .
C6 C7 H7 119.4 . .
C7 C8 C9 118.8(2) . .
C7 C8 H8 120.6 . .
C9 C8 H8 120.6 . .
C10 C9 C8 118.4(3) . .
C10 C9 H9 120.8 . .
C8 C9 H9 120.8 . .
N2 C10 C9 125.1(2) . .
N2 C10 H10 117.4 . .
C9 C10 H10 117.4 . .
C16 C11 C12 115.0(2) . .
C16 C11 Mn1 120.62(17) . .
C12 C11 Mn1 124.23(19) . .
C13 C12 C11 121.8(3) . .
C13 C12 C17 118.3(2) . .
C11 C12 C17 119.9(2) . .
C14 C13 C12 122.1(3) . .
C14 C13 H13 118.9 . .
C12 C13 H13 118.9 . .
C13 C14 C15 117.3(2) . .
C13 C14 C18 122.2(3) . .
C15 C14 C18 120.5(3) . .
C14 C15 C16 121.8(3) . .
C14 C15 H15 119.1 . .
C16 C15 H15 119.1 . .
C15 C16 C11 122.0(2) . .
C15 C16 C19 118.2(2) . .
C11 C16 C19 119.8(2) . .
C12 C17 H17A 109.5 . .
C12 C17 H17B 109.5 . .
H17A C17 H17B 109.5 . .
C12 C17 H17C 109.5 . .
H17A C17 H17C 109.5 . .
H17B C17 H17C 109.5 . .
C12 C17 H17D 109.5 . .
H17A C17 H17D 141.1 . .
H17B C17 H17D 56.3 . .
H17C C17 H17D 56.3 . .
C12 C17 H17E 109.5 . .
H17A C17 H17E 56.3 . .
H17B C17 H17E 141.1 . .
H17C C17 H17E 56.3 . .
H17D C17 H17E 109.5 . .
C12 C17 H17F 109.5 . .
H17A C17 H17F 56.3 . .
H17B C17 H17F 56.3 . .
H17C C17 H17F 141.1 . .
H17D C17 H17F 109.5 . .
H17E C17 H17F 109.5 . .
C14 C18 H18A 109.5 . .
C14 C18 H18B 109.5 . .
H18A C18 H18B 109.5 . .
C14 C18 H18C 109.5 . .
H18A C18 H18C 109.5 . .
H18B C18 H18C 109.5 . .
C14 C18 H18D 109.5 . .
H18A C18 H18D 141.1 . .
H18B C18 H18D 56.3 . .
H18C C18 H18D 56.3 . .
C14 C18 H18E 109.5 . .
H18A C18 H18E 56.3 . .
H18B C18 H18E 141.1 . .
H18C C18 H18E 56.3 . .
H18D C18 H18E 109.5 . .
C14 C18 H18F 109.5 . .
H18A C18 H18F 56.3 . .
H18B C18 H18F 56.3 . .
H18C C18 H18F 141.1 . .
H18D C18 H18F 109.5 . .
H18E C18 H18F 109.5 . .
C16 C19 H19A 109.5 . .
C16 C19 H19B 109.5 . .
H19A C19 H19B 109.5 . .
C16 C19 H19C 109.5 . .
H19A C19 H19C 109.5 . .
H19B C19 H19C 109.5 . .
C16 C19 H19D 109.5 . .
H19A C19 H19D 141.1 . .
H19B C19 H19D 56.3 . .
H19C C19 H19D 56.3 . .
C16 C19 H19E 109.5 . .
H19A C19 H19E 56.3 . .
H19B C19 H19E 141.1 . .
H19C C19 H19E 56.3 . .
H19D C19 H19E 109.5 . .
C16 C19 H19F 109.5 . .
H19A C19 H19F 56.3 . .
H19B C19 H19F 56.3 . .
H19C C19 H19F 141.1 . .
H19D C19 H19F 109.5 . .
H19E C19 H19F 109.5 . .
C26 C21 C22 115.1(2) . .
C26 C21 Mn1 123.80(19) . .
C22 C21 Mn1 120.64(19) . .
C23 C22 C21 121.9(3) . .
C23 C22 C27 117.7(2) . .
C21 C22 C27 120.4(2) . .
C24 C23 C22 121.9(3) . .
C24 C23 H23 119.0 . .
C22 C23 H23 119.0 . .
C23 C24 C25 117.2(3) . .
C23 C24 C28 121.0(3) . .
C25 C24 C28 121.8(3) . .
C24 C25 C26 122.0(3) . .
C24 C25 H25 119.0 . .
C26 C25 H25 119.0 . .
C25 C26 C21 121.8(3) . .
C25 C26 C29 118.3(2) . .
C21 C26 C29 119.9(2) . .
C22 C27 H27A 109.5 . .
C22 C27 H27B 109.5 . .
H27A C27 H27B 109.5 . .
C22 C27 H27C 109.5 . .
H27A C27 H27C 109.5 . .
H27B C27 H27C 109.5 . .
C22 C27 H27D 109.5 . .
H27A C27 H27D 141.1 . .
H27B C27 H27D 56.3 . .
H27C C27 H27D 56.3 . .
C22 C27 H27E 109.5 . .
H27A C27 H27E 56.3 . .
H27B C27 H27E 141.1 . .
H27C C27 H27E 56.3 . .
H27D C27 H27E 109.5 . .
C22 C27 H27F 109.5 . .
H27A C27 H27F 56.3 . .
H27B C27 H27F 56.3 . .
H27C C27 H27F 141.1 . .
H27D C27 H27F 109.5 . .
H27E C27 H27F 109.5 . .
C24 C28 H28A 109.5 . .
C24 C28 H28B 109.5 . .
H28A C28 H28B 109.5 . .
C24 C28 H28C 109.5 . .
H28A C28 H28C 109.5 . .
H28B C28 H28C 109.5 . .
C24 C28 H28D 109.5 . .
H28A C28 H28D 141.1 . .
H28B C28 H28D 56.3 . .
H28C C28 H28D 56.3 . .
C24 C28 H28E 109.5 . .
H28A C28 H28E 56.3 . .
H28B C28 H28E 141.1 . .
H28C C28 H28E 56.3 . .
H28D C28 H28E 109.5 . .
C24 C28 H28F 109.5 . .
H28A C28 H28F 56.3 . .
H28B C28 H28F 56.3 . .
H28C C28 H28F 141.1 . .
H28D C28 H28F 109.5 . .
H28E C28 H28F 109.5 . .
C26 C29 H29A 109.5 . .
C26 C29 H29B 109.5 . .
H29A C29 H29B 109.5 . .
C26 C29 H29C 109.5 . .
H29A C29 H29C 109.5 . .
H29B C29 H29C 109.5 . .
C26 C29 H29D 109.5 . .
H29A C29 H29D 141.1 . .
H29B C29 H29D 56.3 . .
H29C C29 H29D 56.3 . .
C26 C29 H29E 109.5 . .
H29A C29 H29E 56.3 . .
H29B C29 H29E 141.1 . .
H29C C29 H29E 56.3 . .
H29D C29 H29E 109.5 . .
C26 C29 H29F 109.5 . .
H29A C29 H29F 56.3 . .
H29B C29 H29F 56.3 . .
H29C C29 H29F 141.1 . .
H29D C29 H29F 109.5 . .
H29E C29 H29F 109.5 . .
N3 Mn2 N3 75.93(11) . 2_655
N3 Mn2 C41 114.31(8) . .
N3 Mn2 C41 121.48(8) 2_655 .
N3 Mn2 C41 121.48(8) . 2_655
N3 Mn2 C41 114.31(8) 2_655 2_655
C41 Mn2 C41 107.37(11) . 2_655
C31 N3 C35 117.5(2) . .
C31 N3 Mn2 127.00(16) . .
C35 N3 Mn2 115.45(16) . .
N3 C31 C32 125.5(3) . .
N3 C31 H31 117.2 . .
C32 C31 H31 117.2 . .
C31 C32 C33 117.2(3) . .
C31 C32 H32 121.4 . .
C33 C32 H32 121.4 . .
C34 C33 C32 119.5(2) . .
C34 C33 H33 120.3 . .
C32 C33 H33 120.3 . .
C33 C34 C35 121.4(2) . .
C33 C34 H34 119.3 . .
C35 C34 H34 119.3 . .
N3 C35 C35 116.59(13) . 2_655
N3 C35 C34 118.9(2) . .
C35 C35 C34 124.52(16) 2_655 .
C42 C41 C46 114.5(2) . .
C42 C41 Mn2 125.84(18) . .
C46 C41 Mn2 119.10(17) . .
C43 C42 C41 121.8(2) . .
C43 C42 C47 117.9(2) . .
C41 C42 C47 120.3(2) . .
C44 C43 C42 121.9(3) . .
C44 C43 H43 119.0 . .
C42 C43 H43 119.0 . .
C43 C44 C45 117.3(2) . .
C43 C44 C48 121.3(3) . .
C45 C44 C48 121.4(3) . .
C44 C45 C46 121.8(3) . .
C44 C45 H45 119.1 . .
C46 C45 H45 119.1 . .
C45 C46 C41 122.6(2) . .
C45 C46 C49 117.6(2) . .
C41 C46 C49 119.8(2) . .
C42 C47 H47A 109.5 . .
C42 C47 H47B 109.5 . .
H47A C47 H47B 109.5 . .
C42 C47 H47C 109.5 . .
H47A C47 H47C 109.5 . .
H47B C47 H47C 109.5 . .
C42 C47 H47D 109.5 . .
H47A C47 H47D 141.1 . .
H47B C47 H47D 56.3 . .
H47C C47 H47D 56.3 . .
C42 C47 H47E 109.5 . .
H47A C47 H47E 56.3 . .
H47B C47 H47E 141.1 . .
H47C C47 H47E 56.3 . .
H47D C47 H47E 109.5 . .
C42 C47 H47F 109.5 . .
H47A C47 H47F 56.3 . .
H47B C47 H47F 56.3 . .
H47C C47 H47F 141.1 . .
H47D C47 H47F 109.5 . .
H47E C47 H47F 109.5 . .
C44 C48 H48A 109.5 . .
C44 C48 H48B 109.5 . .
H48A C48 H48B 109.5 . .
C44 C48 H48C 109.5 . .
H48A C48 H48C 109.5 . .
H48B C48 H48C 109.5 . .
C44 C48 H48D 109.5 . .
H48A C48 H48D 141.1 . .
H48B C48 H48D 56.3 . .
H48C C48 H48D 56.3 . .
C44 C48 H48E 109.5 . .
H48A C48 H48E 56.3 . .
H48B C48 H48E 141.1 . .
H48C C48 H48E 56.3 . .
H48D C48 H48E 109.5 . .
C44 C48 H48F 109.5 . .
H48A C48 H48F 56.3 . .
H48B C48 H48F 56.3 . .
H48C C48 H48F 141.1 . .
H48D C48 H48F 109.5 . .
H48E C48 H48F 109.5 . .
C46 C49 H49A 109.5 . .
C46 C49 H49B 109.5 . .
H49A C49 H49B 109.5 . .
C46 C49 H49C 109.5 . .
H49A C49 H49C 109.5 . .
H49B C49 H49C 109.5 . .
C46 C49 H49D 109.5 . .
H49A C49 H49D 141.1 . .
H49B C49 H49D 56.3 . .
H49C C49 H49D 56.3 . .
C46 C49 H49E 109.5 . .
H49A C49 H49E 56.3 . .
H49B C49 H49E 141.1 . .
H49C C49 H49E 56.3 . .
H49D C49 H49E 109.5 . .
C46 C49 H49F 109.5 . .
H49A C49 H49F 56.3 . .
H49B C49 H49F 56.3 . .
H49C C49 H49F 141.1 . .
H49D C49 H49F 109.5 . .
H49E C49 H49F 109.5 . .
O106 K1 O103 176.86(6) . .
O106 K1 O104 118.88(5) . .
O103 K1 O104 61.43(5) . .
O106 K1 O102 120.20(5) . .
O103 K1 O102 60.24(5) . .
O104 K1 O102 119.81(5) . .
O106 K1 O101 61.27(5) . .
O103 K1 O101 118.41(5) . .
O104 K1 O101 179.82(6) . .
O102 K1 O101 60.06(5) . .
O106 K1 O105 60.45(5) . .
O103 K1 O105 119.17(6) . .
O104 K1 O105 59.37(5) . .
O102 K1 O105 178.89(6) . .
O101 K1 O105 120.76(5) . .
O106 K1 N1P 76.83(7) . .
O103 K1 N1P 106.31(7) . .
O104 K1 N1P 88.94(7) . .
O102 K1 N1P 93.73(7) . .
O101 K1 N1P 91.19(7) . .
O105 K1 N1P 85.54(7) . .
O106 K1 C3S 80.33(7) . .
O103 K1 C3S 96.56(7) . .
O104 K1 C3S 92.61(8) . .
O102 K1 C3S 107.25(7) . .
O101 K1 C3S 87.31(7) . .
O105 K1 C3S 73.66(7) . .
N1P K1 C3S 154.66(8) . .
C112 O101 C101 112.7(2) . .
C112 O101 K1 112.85(13) . .
C101 O101 K1 113.23(14) . .
C102 O102 C103 112.4(2) . .
C102 O102 K1 116.75(15) . .
C103 O102 K1 115.00(15) . .
C104 O103 C105 112.8(2) . .
C104 O103 K1 115.58(16) . .
C105 O103 K1 114.09(14) . .
C106 O104 C107 111.6(2) . .
C106 O104 K1 112.10(14) . .
C107 O104 K1 117.85(14) . .
C108 O105 C109 112.13(19) . .
C108 O105 K1 113.92(14) . .
C109 O105 K1 111.52(14) . .
C110 O106 C111 112.40(19) . .
C110 O106 K1 116.29(14) . .
C111 O106 K1 114.45(14) . .
O101 C101 C102 108.8(2) . .
O101 C101 H10A 109.9 . .
C102 C101 H10A 109.9 . .
O101 C101 H10B 109.9 . .
C102 C101 H10B 109.9 . .
H10A C101 H10B 108.3 . .
O102 C102 C101 108.7(2) . .
O102 C102 H10C 110.0 . .
C101 C102 H10C 110.0 . .
O102 C102 H10D 110.0 . .
C101 C102 H10D 110.0 . .
H10C C102 H10D 108.3 . .
O102 C103 C104 108.2(2) . .
O102 C103 H10E 110.1 . .
C104 C103 H10E 110.1 . .
O102 C103 H10F 110.1 . .
C104 C103 H10F 110.1 . .
H10E C103 H10F 108.4 . .
O103 C104 C103 108.9(2) . .
O103 C104 H10G 109.9 . .
C103 C104 H10G 109.9 . .
O103 C104 H10H 109.9 . .
C103 C104 H10H 109.9 . .
H10G C104 H10H 108.3 . .
O103 C105 C106 109.3(2) . .
O103 C105 H10I 109.8 . .
C106 C105 H10I 109.8 . .
O103 C105 H10J 109.8 . .
C106 C105 H10J 109.8 . .
H10I C105 H10J 108.3 . .
O104 C106 C105 108.9(2) . .
O104 C106 H10K 109.9 . .
C105 C106 H10K 109.9 . .
O104 C106 H10L 109.9 . .
C105 C106 H10L 109.9 . .
H10K C106 H10L 108.3 . .
O104 C107 C108 108.8(2) . .
O104 C107 H10M 109.9 . .
C108 C107 H10M 109.9 . .
O104 C107 H10N 109.9 . .
C108 C107 H10N 109.9 . .
H10M C107 H10N 108.3 . .
O105 C108 C107 108.6(2) . .
O105 C108 H10O 110.0 . .
C107 C108 H10O 110.0 . .
O105 C108 H10P 110.0 . .
C107 C108 H10P 110.0 . .
H10O C108 H10P 108.3 . .
O105 C109 C110 108.3(2) . .
O105 C109 H10Q 110.0 . .
C110 C109 H10Q 110.0 . .
O105 C109 H10R 110.0 . .
C110 C109 H10R 110.0 . .
H10Q C109 H10R 108.4 . .
O106 C110 C109 107.9(2) . .
O106 C110 H11A 110.1 . .
C109 C110 H11A 110.1 . .
O106 C110 H11B 110.1 . .
C109 C110 H11B 110.1 . .
H11A C110 H11B 108.4 . .
O106 C111 C112 108.2(2) . .
O106 C111 H11C 110.1 . .
C112 C111 H11C 110.1 . .
O106 C111 H11D 110.1 . .
C112 C111 H11D 110.1 . .
H11C C111 H11D 108.4 . .
O101 C112 C111 109.0(2) . .
O101 C112 H11E 109.9 . .
C111 C112 H11E 109.9 . .
O101 C112 H11F 109.9 . .
C111 C112 H11F 109.9 . .
H11E C112 H11F 108.3 . .
O201 K2 O201 61.82(7) . 2_655
O201 K2 O203 179.16(5) . 2_655
O201 K2 O203 118.43(5) 2_655 2_655
O201 K2 O203 118.43(5) . .
O201 K2 O203 179.16(5) 2_655 .
O203 K2 O203 61.34(6) 2_655 .
O201 K2 O202 59.83(5) . .
O201 K2 O202 120.51(5) 2_655 .
O203 K2 O202 119.75(5) 2_655 .
O203 K2 O202 59.91(5) . .
O201 K2 O202 120.51(5) . 2_655
O201 K2 O202 59.83(5) 2_655 2_655
O203 K2 O202 59.91(5) 2_655 2_655
O203 K2 O202 119.75(5) . 2_655
O202 K2 O202 179.66(7) . 2_655
C202 O201 C201 111.87(18) . .
C202 O201 K2 116.61(13) . .
C201 O201 K2 113.70(12) . .
C203 O202 C204 112.31(17) . .
C203 O202 K2 115.36(13) . .
C204 O202 K2 115.15(13) . .
C206 O203 C205 111.41(17) . .
C206 O203 K2 113.77(12) . .
C205 O203 K2 116.69(12) . .
O201 C201 C201 109.06(18) . 2_655
O201 C201 H20A 109.9 . .
C201 C201 H20A 109.9 2_655 .
O201 C201 H20B 109.9 . .
C201 C201 H20B 109.9 2_655 .
H20A C201 H20B 108.3 . .
O201 C202 C203 108.9(2) . .
O201 C202 H20C 109.9 . .
C203 C202 H20C 109.9 . .
O201 C202 H20D 109.9 . .
C203 C202 H20D 109.9 . .
H20C C202 H20D 108.3 . .
O202 C203 C202 108.59(19) . .
O202 C203 H20E 110.0 . .
C202 C203 H20E 110.0 . .
O202 C203 H20F 110.0 . .
C202 C203 H20F 110.0 . .
H20E C203 H20F 108.4 . .
O202 C204 C205 108.50(18) . .
O202 C204 H20G 110.0 . .
C205 C204 H20G 110.0 . .
O202 C204 H20H 110.0 . .
C205 C204 H20H 110.0 . .
H20G C204 H20H 108.4 . .
O203 C205 C204 108.71(19) . .
O203 C205 H20I 109.9 . .
C204 C205 H20I 109.9 . .
O203 C205 H20J 109.9 . .
C204 C205 H20J 109.9 . .
H20I C205 H20J 108.3 . .
O203 C206 C206 109.11(17) . 2_655
O203 C206 H20K 109.9 . .
C206 C206 H20K 109.9 2_655 .
O203 C206 H20L 109.9 . .
C206 C206 H20L 109.9 2_655 .
H20K C206 H20L 108.3 . .
C2S C1S H1S1 109.5 . .
C2S C1S H1S2 109.5 . .
H1S1 C1S H1S2 109.5 . .
C2S C1S H1S3 109.5 . .
H1S1 C1S H1S3 109.5 . .
H1S2 C1S H1S3 109.5 . .
C2S C1S H1S4 109.5 . .
H1S1 C1S H1S4 141.1 . .
H1S2 C1S H1S4 56.3 . .
H1S3 C1S H1S4 56.3 . .
C2S C1S H1S5 109.5 . .
H1S1 C1S H1S5 56.3 . .
H1S2 C1S H1S5 141.1 . .
H1S3 C1S H1S5 56.3 . .
H1S4 C1S H1S5 109.5 . .
C2S C1S H1S6 109.5 . .
H1S1 C1S H1S6 56.3 . .
H1S2 C1S H1S6 56.3 . .
H1S3 C1S H1S6 141.1 . .
H1S4 C1S H1S6 109.5 . .
H1S5 C1S H1S6 109.5 . .
C7S C2S C3S 119.4(3) . .
C7S C2S C1S 120.7(3) . .
C3S C2S C1S 119.8(3) . .
C4S C3S C2S 120.3(3) . .
C4S C3S K1 102.2(2) . .
C2S C3S K1 95.5(2) . .
C4S C3S H3S 119.8 . .
C2S C3S H3S 119.8 . .
K1 C3S H3S 72.0 . .
C3S C4S C5S 121.0(3) . .
C3S C4S H4S 119.5 . .
C5S C4S H4S 119.5 . .
C6S C5S C4S 117.5(4) . .
C6S C5S H5S 121.3 . .
C4S C5S H5S 121.3 . .
C7S C6S C5S 121.6(4) . .
C7S C6S H6S 119.2 . .
C5S C6S H6S 119.2 . .
C6S C7S C2S 120.1(3) . .
C6S C7S H7S 120.0 . .
C2S C7S H7S 120.0 . .
C5P N1P C1P 115.0(3) . .
C5P N1P K1 111.4(2) . .
C1P N1P K1 129.3(2) . .
N1P C1P C2P 124.5(3) . .
N1P C1P H1P 117.7 . .
C2P C1P H1P 117.7 . .
C3P C2P C1P 118.7(4) . .
C3P C2P H2P 120.7 . .
C1P C2P H2P 120.7 . .
C2P C3P C4P 117.6(4) . .
C2P C3P H3P 121.2 . .
C4P C3P H3P 121.2 . .
C3P C4P C5P 120.8(3) . .
C3P C4P H4P 119.6 . .
C5P C4P H4P 119.6 . .
N1P C5P C4P 123.3(3) . .
N1P C5P H5P 118.3 . .
C4P C5P H5P 118.3 . .

loop_
_geom_bond_atom_site_label_1
_geom_bond_atom_site_label_2
_geom_bond_distance
_geom_bond_site_symmetry_2
Mn1 N2 2.1475(19) .
Mn1 N1 2.1478(19) .
Mn1 C11 2.170(2) .
Mn1 C21 2.178(3) .
N1 C1 1.357(3) .
N1 C5 1.387(3) .
N2 C10 1.357(3) .
N2 C6 1.390(3) .
C1 C2 1.359(3) .
C1 H1 0.9500 .
C2 C3 1.409(4) .
C2 H2 0.9500 .
C3 C4 1.356(3) .
C3 H3 0.9500 .
C4 C5 1.422(3) .
C4 H4 0.9500 .
C5 C6 1.413(3) .
C6 C7 1.420(3) .
C7 C8 1.358(3) .
C7 H7 0.9500 .
C8 C9 1.406(4) .
C8 H8 0.9500 .
C9 C10 1.359(3) .
C9 H9 0.9500 .
C10 H10 0.9500 .
C11 C16 1.412(3) .
C11 C12 1.415(3) .
C12 C13 1.398(4) .
C12 C17 1.515(4) .
C13 C14 1.374(4) .
C13 H13 0.9500 .
C14 C15 1.384(4) .
C14 C18 1.512(4) .
C15 C16 1.396(3) .
C15 H15 0.9500 .
C16 C19 1.509(3) .
C17 H17A 0.9800 .
C17 H17B 0.9800 .
C17 H17C 0.9800 .
C17 H17D 0.9800 .
C17 H17E 0.9800 .
C17 H17F 0.9800 .
C18 H18A 0.9800 .
C18 H18B 0.9800 .
C18 H18C 0.9800 .
C18 H18D 0.9800 .
C18 H18E 0.9800 .
C18 H18F 0.9800 .
C19 H19A 0.9800 .
C19 H19B 0.9800 .
C19 H19C 0.9800 .
C19 H19D 0.9800 .
C19 H19E 0.9800 .
C19 H19F 0.9800 .
C21 C26 1.413(4) .
C21 C22 1.415(3) .
C22 C23 1.400(4) .
C22 C27 1.510(4) .
C23 C24 1.381(4) .
C23 H23 0.9500 .
C24 C25 1.383(4) .
C24 C28 1.516(4) .
C25 C26 1.400(4) .
C25 H25 0.9500 .
C26 C29 1.509(4) .
C27 H27A 0.9800 .
C27 H27B 0.9800 .
C27 H27C 0.9800 .
C27 H27D 0.9800 .
C27 H27E 0.9800 .
C27 H27F 0.9800 .
C28 H28A 0.9800 .
C28 H28B 0.9800 .
C28 H28C 0.9800 .
C28 H28D 0.9800 .
C28 H28E 0.9800 .
C28 H28F 0.9800 .
C29 H29A 0.9800 .
C29 H29B 0.9800 .
C29 H29C 0.9800 .
C29 H29D 0.9800 .
C29 H29E 0.9800 .
C29 H29F 0.9800 .
Mn2 N3 2.154(2) .
Mn2 N3 2.154(2) 2_655
Mn2 C41 2.174(2) .
Mn2 C41 2.174(2) 2_655
N3 C31 1.343(3) .
N3 C35 1.392(3) .
C31 C32 1.369(4) .
C31 H31 0.9500 .
C32 C33 1.412(4) .
C32 H32 0.9500 .
C33 C34 1.347(4) .
C33 H33 0.9500 .
C34 C35 1.424(3) .
C34 H34 0.9500 .
C35 C35 1.404(5) 2_655
C41 C42 1.414(3) .
C41 C46 1.416(3) .
C42 C43 1.407(3) .
C42 C47 1.512(4) .
C43 C44 1.379(4) .
C43 H43 0.9500 .
C44 C45 1.379(4) .
C44 C48 1.519(4) .
C45 C46 1.392(3) .
C45 H45 0.9500 .
C46 C49 1.508(3) .
C47 H47A 0.9800 .
C47 H47B 0.9800 .
C47 H47C 0.9800 .
C47 H47D 0.9800 .
C47 H47E 0.9800 .
C47 H47F 0.9800 .
C48 H48A 0.9800 .
C48 H48B 0.9800 .
C48 H48C 0.9800 .
C48 H48D 0.9800 .
C48 H48E 0.9800 .
C48 H48F 0.9800 .
C49 H49A 0.9800 .
C49 H49B 0.9800 .
C49 H49C 0.9800 .
C49 H49D 0.9800 .
C49 H49E 0.9800 .
C49 H49F 0.9800 .
K1 O106 2.7441(16) .
K1 O103 2.7663(17) .
K1 O104 2.7808(16) .
K1 O102 2.7919(17) .
K1 O101 2.8008(16) .
K1 O105 2.8424(17) .
K1 N1P 2.879(3) .
K1 C3S 3.400(4) .
O101 C112 1.425(3) .
O101 C101 1.425(3) .
O102 C102 1.417(3) .
O102 C103 1.428(3) .
O103 C104 1.420(3) .
O103 C105 1.431(3) .
O104 C106 1.418(3) .
O104 C107 1.437(3) .
O105 C108 1.423(3) .
O105 C109 1.424(3) .
O106 C110 1.422(3) .
O106 C111 1.427(3) .
C101 C102 1.490(4) .
C101 H10A 0.9900 .
C101 H10B 0.9900 .
C102 H10C 0.9900 .
C102 H10D 0.9900 .
C103 C104 1.484(4) .
C103 H10E 0.9900 .
C103 H10F 0.9900 .
C104 H10G 0.9900 .
C104 H10H 0.9900 .
C105 C106 1.478(4) .
C105 H10I 0.9900 .
C105 H10J 0.9900 .
C106 H10K 0.9900 .
C106 H10L 0.9900 .
C107 C108 1.478(4) .
C107 H10M 0.9900 .
C107 H10N 0.9900 .
C108 H10O 0.9900 .
C108 H10P 0.9900 .
C109 C110 1.490(4) .
C109 H10Q 0.9900 .
C109 H10R 0.9900 .
C110 H11A 0.9900 .
C110 H11B 0.9900 .
C111 C112 1.491(4) .
C111 H11C 0.9900 .
C111 H11D 0.9900 .
C112 H11E 0.9900 .
C112 H11F 0.9900 .
K2 O201 2.7627(16) .
K2 O201 2.7627(16) 2_655
K2 O203 2.7766(16) 2_655
K2 O203 2.7766(16) .
K2 O202 2.8181(15) .
K2 O202 2.8181(15) 2_655
O201 C202 1.419(3) .
O201 C201 1.433(3) .
O202 C203 1.422(3) .
O202 C204 1.430(3) .
O203 C206 1.426(3) .
O203 C205 1.428(3) .
C201 C201 1.493(5) 2_655
C201 H20A 0.9900 .
C201 H20B 0.9900 .
C202 C203 1.493(4) .
C202 H20C 0.9900 .
C202 H20D 0.9900 .
C203 H20E 0.9900 .
C203 H20F 0.9900 .
C204 C205 1.496(3) .
C204 H20G 0.9900 .
C204 H20H 0.9900 .
C205 H20I 0.9900 .
C205 H20J 0.9900 .
C206 C206 1.490(5) 2_655
C206 H20K 0.9900 .
C206 H20L 0.9900 .
C1S C2S 1.466(5) .
C1S H1S1 0.9800 .
C1S H1S2 0.9800 .
C1S H1S3 0.9800 .
C1S H1S4 0.9800 .
C1S H1S5 0.9800 .
C1S H1S6 0.9800 .
C2S C7S 1.364(4) .
C2S C3S 1.367(4) .
C3S C4S 1.361(5) .
C3S H3S 0.9500 .
C4S C5S 1.384(5) .
C4S H4S 0.9500 .
C5S C6S 1.371(5) .
C5S H5S 0.9500 .
C6S C7S 1.363(5) .
C6S H6S 0.9500 .
C7S H7S 0.9500 .
N1P C5P 1.293(4) .
N1P C1P 1.340(4) .
C1P C2P 1.362(5) .
C1P H1P 0.9500 .
C2P C3P 1.333(5) .
C2P H2P 0.9500 .
C3P C4P 1.344(5) .
C3P H3P 0.9500 .
C4P C5P 1.364(5) .
C4P H4P 0.9500 .
C5P H5P 0.9500 .
